data_7123252
loop_
_publ_author_name
'Liang, Liang'
'Luo, Dong'
'Zuo, Tao'
'Zhou, Xiao-Ping'
'Li, Dan'

_publ_section_title
;
 Control over synthesis of homovalent and mixed-valent cubic
 cobalt-imidazolate cages
;
_journal_name_full 'Chemical Communications'
_journal_paper_doi 10.1039/C9CC02083G
_journal_year 2019
_chemical_formula_moiety '[Co8 (C13 H14 N3)12 Br4],3Br (N 03) (C5 H11 N O) 0.25(C2 H6 O) 1.625(H2O)'
_chemical_formula_sum 'C166.5 H194.1 Br7 Co8 N39 O3.9'
_chemical_formula_weight 3834.92
_space_group_crystal_system monoclinic
_space_group_IT_number 15
_space_group_name_Hall '-C 2yc'
_space_group_name_H-M_alt 'C 1 2/c 1'
_symmetry_space_group_name_Hall '-C 2yc'
_symmetry_space_group_name_H-M 'C 1 2/c 1'
_atom_sites_solution_hydrogens mixed
_audit_creation_method SHELXL-2018/3
_audit_update_record
;
2019-03-12 deposited with the CCDC.    2019-04-02 downloaded from the CCDC.
;
_cell_angle_alpha 90
_cell_angle_beta 120.657(8)
_cell_angle_gamma 90
_cell_formula_units_Z 4
_cell_length_a 30.5517(18)
_cell_length_b 19.0256(7)
_cell_length_c 35.950(2)
_cell_measurement_reflns_used 14527
_cell_measurement_temperature 100(2)
_cell_measurement_theta_max 75.6180
_cell_measurement_theta_min 2.8420
_cell_volume 17976(2)
_computing_structure_refinement 'SHELXL-2018/3 (Sheldrick, 2018)'
_computing_structure_solution 'SHELXT 2014/4 (Sheldrick, 2014)'
_diffrn_ambient_temperature 100(2)
_diffrn_detector_area_resol_mean 10
_diffrn_measured_fraction_theta_full 0.986
_diffrn_measured_fraction_theta_max 0.936
_diffrn_measurement_device_type 'XtaLAB AFC12 (RINC): Kappa single'
_diffrn_measurement_method '\w scans'
_diffrn_radiation_type CuK\a
_diffrn_radiation_wavelength 1.54184
_diffrn_reflns_av_R_equivalents 0.0576
_diffrn_reflns_av_unetI/netI 0.0540
_diffrn_reflns_Laue_measured_fraction_full 0.986
_diffrn_reflns_Laue_measured_fraction_max 0.936
_diffrn_reflns_limit_h_max 29
_diffrn_reflns_limit_h_min -37
_diffrn_reflns_limit_k_max 24
_diffrn_reflns_limit_k_min -17
_diffrn_reflns_limit_l_max 45
_diffrn_reflns_limit_l_min -43
_diffrn_reflns_number 37292
_diffrn_reflns_point_group_measured_fraction_full 0.986
_diffrn_reflns_point_group_measured_fraction_max 0.936
_diffrn_reflns_theta_full 67.684
_diffrn_reflns_theta_max 78.428
_diffrn_reflns_theta_min 2.867
_diffrn_source 'Rotating-anode X-ray tube (dual wavelength)'
_exptl_absorpt_coefficient_mu 7.929
_exptl_absorpt_correction_T_max 1
_exptl_absorpt_correction_T_min 0.62863
_exptl_absorpt_correction_type multi-scan
_exptl_crystal_colour atrovirens
_exptl_crystal_density_diffrn 1.404
_exptl_crystal_description block
_exptl_crystal_F_000 7756
_exptl_crystal_size_max 0.23
_exptl_crystal_size_mid 0.16
_exptl_crystal_size_min 0.15
_refine_diff_density_max 2.275
_refine_diff_density_min -3.448
_refine_diff_density_rms 0.191
_refine_ls_extinction_method none
_refine_ls_goodness_of_fit_ref 1.483
_refine_ls_hydrogen_treatment constr
_refine_ls_matrix_type full
_refine_ls_number_parameters 1014
_refine_ls_number_reflns 18089
_refine_ls_number_restraints 0
_refine_ls_restrained_S_all 1.483
_refine_ls_R_factor_all 0.1364
_refine_ls_R_factor_gt 0.1238
_refine_ls_shift/su_max 0.000
_refine_ls_shift/su_mean 0.000
_refine_ls_structure_factor_coef Fsqd
_refine_ls_weighting_details 'w=1/[\s^2^(Fo^2^)+(0.2000P)^2^] where P=(Fo^2^+2Fc^2^)/3'
_refine_ls_weighting_scheme calc
_refine_ls_wR_factor_gt 0.3519
_refine_ls_wR_factor_ref 0.3665
_reflns_Friedel_coverage 0.000
_reflns_number_gt 14125
_reflns_number_total 18089
_reflns_threshold_expression 'I > 2\s(I)'
_cod_data_source_file c9cc02083g2.cif
_cod_data_source_block 3
_cod_database_code 7123252
_shelx_shelxl_version_number 2018/3
_shelx_space_group_comment
;
The symmetry employed for this shelxl refinement is uniquely defined
by the following loop, which should always be used as a source of
symmetry information in preference to the above space-group names.
They are only intended as comments.
;

loop_
_space_group_symop_operation_xyz
'x, y, z'
'-x, y, -z+1/2'
'x+1/2, y+1/2, z'
'-x+1/2, y+1/2, -z+1/2'
'-x, -y, -z'
'x, -y, z-1/2'
'-x+1/2, -y+1/2, -z'
'x+1/2, -y+1/2, z-1/2'

loop_
_atom_site_label
_atom_site_type_symbol
_atom_site_fract_x
_atom_site_fract_y
_atom_site_fract_z
_atom_site_U_iso_or_equiv
_atom_site_adp_type
_atom_site_occupancy
_atom_site_site_symmetry_order
_atom_site_calc_flag
_atom_site_refinement_flags_posn
_atom_site_refinement_flags_adp
_atom_site_refinement_flags_occupancy
Br1 Br 0.28850(3) 0.00056(5) 0.10276(3) 0.0522(3) Uani 1 1 d . . .
Br2 Br 0.41842(3) 0.44623(5) 0.36930(3) 0.0577(3) Uani 1 1 d . . .
Co3 Co 0.44169(4) 0.06062(7) 0.34071(3) 0.0386(3) Uani 1 1 d . . .
Co4 Co 0.35836(4) 0.07466(7) 0.15095(3) 0.0387(3) Uani 1 1 d . . .
Co1 Co 0.65643(4) 0.38705(7) 0.36200(4) 0.0413(3) Uani 1 1 d . . .
Co2 Co 0.44423(4) 0.37402(7) 0.32968(4) 0.0409(3) Uani 1 1 d . . .
Br6 Br 0.500000 0.2267(3) 0.250000 0.0985(12) Uani 0.5 2 d S T P
N7 N 0.5201(2) 0.3643(4) 0.3582(2) 0.0433(13) Uani 1 1 d . . .
N10 N 0.4192(2) 0.2745(3) 0.32312(18) 0.0387(12) Uani 1 1 d . . .
N17 N 0.4201(2) 0.0452(3) 0.28155(19) 0.0382(12) Uani 1 1 d . . .
N14 N 0.5099(2) 0.0739(3) 0.35513(18) 0.0405(13) Uani 1 1 d . . .
N5 N 0.6620(2) 0.2886(4) 0.35390(19) 0.0404(13) Uani 1 1 d . . .
N13 N 0.5878(2) 0.0824(4) 0.36492(19) 0.0422(13) Uani 1 1 d . . .
N11 N 0.4272(2) 0.1588(3) 0.33131(18) 0.0383(12) Uani 1 1 d . . .
N4 N 0.6624(2) 0.1738(3) 0.34582(18) 0.0396(12) Uani 1 1 d . . .
N16 N 0.3937(2) 0.0394(3) 0.21180(18) 0.0385(12) Uani 1 1 d . . .
N1 N 0.5793(2) 0.4107(4) 0.2300(2) 0.0439(13) Uani 1 1 d . . .
N8 N 0.5950(2) 0.3730(4) 0.3634(2) 0.0438(14) Uani 1 1 d . . .
N2 N 0.6199(2) 0.4030(4) 0.3017(2) 0.0429(13) Uani 1 1 d . . .
N18 N 0.4508(2) -0.0428(4) 0.3431(2) 0.0451(14) Uani 1 1 d . . .
N15 N 0.4717(2) 0.0729(4) 0.4035(2) 0.0452(14) Uani 1 1 d . . .
N3 N 0.6500(3) 0.4896(4) 0.3640(2) 0.0489(15) Uani 1 1 d . . .
N9 N 0.6881(2) 0.3726(4) 0.4249(2) 0.0443(14) Uani 1 1 d . . .
N6 N 0.7208(2) 0.3908(4) 0.3624(2) 0.0489(15) Uani 1 1 d . . .
N12 N 0.3711(2) 0.0568(4) 0.3279(2) 0.0452(14) Uani 1 1 d . . .
C67 C 0.5433(3) 0.0852(4) 0.3985(2) 0.0416(15) Uani 1 1 d . . .
C55 C 0.4082(3) -0.0269(4) 0.2283(2) 0.0413(14) Uani 1 1 d . . .
C28 C 0.5566(3) 0.3529(4) 0.4005(2) 0.0418(15) Uani 1 1 d . . .
C68 C 0.5918(3) 0.0909(4) 0.4045(2) 0.0381(14) Uani 1 1 d . . .
C30 C 0.6031(3) 0.3586(4) 0.4035(2) 0.0450(16) Uani 1 1 d . . .
C16 C 0.7033(2) 0.2004(4) 0.3440(2) 0.0406(15) Uani 1 1 d . . .
C54 C 0.4249(3) -0.0237(4) 0.2718(2) 0.0416(15) Uani 1 1 d . . .
C41 C 0.3724(3) 0.2481(5) 0.3140(2) 0.0437(16) Uani 1 1 d . . .
C40 C 0.4508(3) 0.2186(4) 0.3337(2) 0.0416(15) Uani 1 1 d . . .
H40A H 0.484861 0.221703 0.341667 0.050 Uiso 1 1 calc R U .
C53 C 0.4014(2) 0.0818(4) 0.24516(19) 0.0368(14) Uani 1 1 d . . .
H53A H 0.394562 0.129738 0.242753 0.044 Uiso 1 1 calc R U .
C15 C 0.7031(3) 0.2716(5) 0.3493(2) 0.0434(16) Uani 1 1 d . . .
C66 C 0.5381(2) 0.0719(4) 0.3359(2) 0.0358(14) Uani 1 1 d . . .
H66A H 0.524904 0.064283 0.306498 0.043 Uiso 1 1 calc R U .
C2 C 0.5798(3) 0.4770(4) 0.2453(3) 0.0479(16) Uani 1 1 d . . .
C1 C 0.6027(3) 0.3673(4) 0.2650(2) 0.0416(15) Uani 1 1 d . . .
H1A H 0.606254 0.319054 0.263441 0.050 Uiso 1 1 calc R U .
C3 C 0.6060(3) 0.4719(5) 0.2900(3) 0.0457(16) Uani 1 1 d . . .
C14 C 0.6389(3) 0.2301(4) 0.3510(2) 0.0409(15) Uani 1 1 d . . .
H14A H 0.609324 0.227039 0.352369 0.049 Uiso 1 1 calc R U .
C56 C 0.4058(3) -0.0890(5) 0.2019(3) 0.0505(17) Uani 1 1 d . . .
H56A H 0.417820 -0.129934 0.220060 0.076 Uiso 1 1 calc R U .
H56B H 0.371254 -0.096387 0.179205 0.076 Uiso 1 1 calc R U .
H56C H 0.426745 -0.080662 0.189590 0.076 Uiso 1 1 calc R U .
C18 C 0.7353(3) 0.3311(4) 0.3553(2) 0.0432(15) Uani 1 1 d . . .
H18A H 0.764883 0.326734 0.354115 0.052 Uiso 1 1 calc R U .
C27 C 0.5454(3) 0.3770(4) 0.3372(2) 0.0405(15) Uani 1 1 d . . .
H27A H 0.529817 0.387232 0.307828 0.049 Uiso 1 1 calc R U .
C58 C 0.4699(3) -0.0873(5) 0.3819(3) 0.0491(17) Uani 1 1 d . . .
H58A H 0.459900 -0.135553 0.372899 0.059 Uiso 1 1 calc R U .
H58B H 0.453862 -0.072539 0.397974 0.059 Uiso 1 1 calc R U .
C70 C 0.5202(3) 0.0848(5) 0.4243(2) 0.0443(16) Uani 1 1 d . . .
H70A H 0.538661 0.092665 0.454028 0.053 Uiso 1 1 calc R U .
C47 C 0.3040(3) -0.0222(5) 0.2458(3) 0.0540(19) Uani 1 1 d . . .
H47A H 0.298319 0.025993 0.242264 0.065 Uiso 1 1 calc R U .
C72 C 0.4167(3) 0.1415(5) 0.4231(2) 0.053(2) Uani 1 1 d . . .
C44 C 0.3484(3) 0.1186(5) 0.3181(2) 0.0468(17) Uani 1 1 d . . .
H44A H 0.314632 0.123596 0.310610 0.056 Uiso 1 1 calc R U .
C5 C 0.6236(3) 0.5189(5) 0.3260(3) 0.0506(18) Uani 1 1 d . . .
H5A H 0.616705 0.566798 0.322515 0.061 Uiso 1 1 calc R U .
C60 C 0.5264(3) -0.0844(5) 0.4112(3) 0.0522(18) Uani 1 1 d . . .
C35 C 0.7716(3) 0.1795(6) 0.4476(3) 0.057(2) Uani 1 1 d . . .
H35A H 0.756707 0.135680 0.444829 0.068 Uiso 1 1 calc R U .
C19 C 0.7511(3) 0.4541(5) 0.3676(3) 0.0521(19) Uani 1 1 d . . .
H19A H 0.785411 0.440248 0.375848 0.063 Uiso 1 1 calc R U .
H19B H 0.753035 0.482749 0.390737 0.063 Uiso 1 1 calc R U .
C42 C 0.3781(3) 0.1774(5) 0.3194(2) 0.0440(16) Uani 1 1 d . . .
C21 C 0.7125(3) 0.4654(5) 0.2869(3) 0.0528(19) Uani 1 1 d . . .
H21A H 0.714115 0.416753 0.285252 0.063 Uiso 1 1 calc R U .
C45 C 0.3423(3) -0.0063(5) 0.3263(3) 0.0492(18) Uani 1 1 d . . .
H45A H 0.312136 0.008134 0.326784 0.059 Uiso 1 1 calc R U .
H45B H 0.363028 -0.034285 0.351971 0.059 Uiso 1 1 calc R U .
C33 C 0.7685(3) 0.3057(5) 0.4548(2) 0.0489(18) Uani 1 1 d . . .
C46 C 0.3263(3) -0.0514(5) 0.2871(3) 0.055(2) Uani 1 1 d . . .
C36 C 0.8171(3) 0.1838(5) 0.4480(3) 0.057(2) Uani 1 1 d . . .
C57 C 0.4414(3) -0.0702(5) 0.3069(3) 0.0464(16) Uani 1 1 d . . .
H57A H 0.445366 -0.118090 0.304207 0.056 Uiso 1 1 calc R U .
C31 C 0.6554(3) 0.3582(5) 0.4366(2) 0.0469(17) Uani 1 1 d . . .
H31A H 0.665535 0.347989 0.465175 0.056 Uiso 1 1 calc R U .
C59 C 0.5595(3) -0.0903(5) 0.3951(3) 0.055(2) Uani 1 1 d . . .
H59A H 0.546211 -0.097227 0.365690 0.066 Uiso 1 1 calc R U .
C20 C 0.7289(3) 0.4972(5) 0.3270(3) 0.0522(19) Uani 1 1 d . . .
C48 C 0.2903(4) -0.0636(6) 0.2103(3) 0.065(2) Uani 1 1 d . . .
H48A H 0.275416 -0.043130 0.183023 0.078 Uiso 1 1 calc R U .
C17 C 0.7376(3) 0.1557(5) 0.3358(3) 0.0495(18) Uani 1 1 d . . .
H17A H 0.727543 0.107329 0.333662 0.074 Uiso 1 1 calc R U .
H17B H 0.735238 0.169889 0.309179 0.074 Uiso 1 1 calc R U .
H17C H 0.772028 0.160965 0.359121 0.074 Uiso 1 1 calc R U .
C38 C 0.8139(3) 0.3099(5) 0.4555(3) 0.0508(19) Uani 1 1 d . . .
H38A H 0.828631 0.353853 0.458186 0.061 Uiso 1 1 calc R U .
C34 C 0.7476(3) 0.2390(5) 0.4513(2) 0.0487(18) Uani 1 1 d . . .
H34A H 0.717437 0.234280 0.451515 0.058 Uiso 1 1 calc R U .
C22 C 0.6936(3) 0.5061(6) 0.2491(3) 0.061(2) Uani 1 1 d . . .
H22A H 0.683196 0.484267 0.222761 0.073 Uiso 1 1 calc R U .
C32 C 0.7424(3) 0.3711(5) 0.4574(2) 0.0482(18) Uani 1 1 d . . .
H32A H 0.746536 0.374004 0.485934 0.058 Uiso 1 1 calc R U .
H32B H 0.758722 0.411872 0.453532 0.058 Uiso 1 1 calc R U .
C29 C 0.5434(3) 0.3355(5) 0.4345(3) 0.0528(19) Uani 1 1 d . . .
H29A H 0.507101 0.335763 0.421723 0.079 Uiso 1 1 calc R U .
H29B H 0.556381 0.289709 0.446182 0.079 Uiso 1 1 calc R U .
H29C H 0.558290 0.369777 0.457213 0.079 Uiso 1 1 calc R U .
C23 C 0.6905(4) 0.5796(6) 0.2511(4) 0.064(2) Uani 1 1 d . . .
C69 C 0.6415(3) 0.1036(6) 0.4456(3) 0.054(2) Uani 1 1 d . . .
H69A H 0.635681 0.107954 0.469309 0.082 Uiso 1 1 calc R U .
H69B H 0.664007 0.064758 0.450758 0.082 Uiso 1 1 calc R U .
H69C H 0.656622 0.146042 0.442873 0.082 Uiso 1 1 calc R U .
C6 C 0.6690(3) 0.5347(5) 0.4025(3) 0.055(2) Uani 1 1 d . . .
H6A H 0.668968 0.583106 0.394017 0.066 Uiso 1 1 calc R U .
H6B H 0.703990 0.521840 0.423031 0.066 Uiso 1 1 calc R U .
C43 C 0.3275(3) 0.2936(5) 0.3011(3) 0.0530(19) Uani 1 1 d . . .
H43A H 0.336543 0.341686 0.300416 0.080 Uiso 1 1 calc R U .
H43B H 0.300501 0.279955 0.272965 0.080 Uiso 1 1 calc R U .
H43C H 0.316503 0.288538 0.321662 0.080 Uiso 1 1 calc R U .
C7 C 0.6383(3) 0.5297(5) 0.4245(3) 0.057(2) Uani 1 1 d . . .
C73 C 0.3663(3) 0.1422(5) 0.4123(3) 0.0526(19) Uani 1 1 d . . .
H73A H 0.348417 0.100148 0.406366 0.063 Uiso 1 1 calc R U .
C71 C 0.4448(3) 0.0731(5) 0.4279(2) 0.0495(19) Uani 1 1 d . . .
H71A H 0.469304 0.065333 0.458303 0.059 Uiso 1 1 calc R U .
H71B H 0.420678 0.034594 0.417930 0.059 Uiso 1 1 calc R U .
C8 C 0.6620(4) 0.5287(5) 0.4693(3) 0.062(2) Uani 1 1 d . . .
H8A H 0.697384 0.529473 0.485776 0.074 Uiso 1 1 calc R U .
C9 C 0.6342(4) 0.5267(6) 0.4898(4) 0.066(2) Uani 1 1 d . . .
H9A H 0.650995 0.526734 0.519831 0.080 Uiso 1 1 calc R U .
C64 C 0.6122(4) -0.0859(6) 0.4227(3) 0.061(2) Uani 1 1 d . . .
H64A H 0.633720 -0.090580 0.411717 0.073 Uiso 1 1 calc R U .
C12 C 0.5850(3) 0.5297(6) 0.4007(3) 0.062(2) Uani 1 1 d . . .
H12A H 0.567846 0.532786 0.370653 0.074 Uiso 1 1 calc R U .
C37 C 0.8386(3) 0.2507(5) 0.4522(3) 0.0524(18) Uani 1 1 d . . .
H37A H 0.869270 0.255507 0.452853 0.063 Uiso 1 1 calc R U .
C77 C 0.4421(4) 0.2045(6) 0.4306(3) 0.064(2) Uani 1 1 d . . .
H77A H 0.476049 0.204410 0.438142 0.077 Uiso 1 1 calc R U .
C74 C 0.3421(4) 0.2054(6) 0.4104(3) 0.059(2) Uani 1 1 d . . .
H74A H 0.308447 0.204275 0.403655 0.071 Uiso 1 1 calc R U .
C51 C 0.2987(4) -0.1374(6) 0.2148(4) 0.075(3) Uani 1 1 d . . .
C75 C 0.3669(4) 0.2708(6) 0.4181(3) 0.066(3) Uani 1 1 d . . .
C63 C 0.6324(4) -0.0745(7) 0.4671(4) 0.073(3) Uani 1 1 d . . .
C61 C 0.5474(4) -0.0732(6) 0.4549(3) 0.068(3) Uani 1 1 d . . .
H61A H 0.526029 -0.068926 0.466127 0.082 Uiso 1 1 calc R U .
C39 C 0.8423(4) 0.1209(6) 0.4420(3) 0.066(2) Uani 1 1 d . . .
H39A H 0.823129 0.079487 0.439639 0.099 Uiso 1 1 calc R U .
H39B H 0.843843 0.126473 0.416150 0.099 Uiso 1 1 calc R U .
H39C H 0.876184 0.116459 0.466421 0.099 Uiso 1 1 calc R U .
C25 C 0.7246(4) 0.5706(5) 0.3287(4) 0.061(2) Uani 1 1 d . . .
H25A H 0.734020 0.592222 0.354912 0.074 Uiso 1 1 calc R U .
C10 C 0.5820(4) 0.5246(6) 0.4662(4) 0.071(3) Uani 1 1 d . . .
C24 C 0.7065(4) 0.6114(6) 0.2913(4) 0.071(3) Uani 1 1 d . . .
H24A H 0.704941 0.660067 0.293095 0.085 Uiso 1 1 calc R U .
C49 C 0.3329(4) -0.1219(6) 0.2918(4) 0.064(2) Uani 1 1 d . . .
H49A H 0.346808 -0.142144 0.319038 0.077 Uiso 1 1 calc R U .
C76 C 0.4177(4) 0.2690(6) 0.4271(4) 0.066(3) Uani 1 1 d . . .
H76A H 0.435160 0.310912 0.430815 0.079 Uiso 1 1 calc R U .
C11 C 0.5571(4) 0.5251(6) 0.4223(4) 0.072(3) Uani 1 1 d . . .
H11A H 0.521806 0.522518 0.406380 0.086 Uiso 1 1 calc R U .
C4 C 0.5573(4) 0.5387(5) 0.2166(3) 0.056(2) Uani 1 1 d . . .
H4A H 0.561743 0.579663 0.233726 0.085 Uiso 1 1 calc R U .
H4B H 0.573939 0.545657 0.200304 0.085 Uiso 1 1 calc R U .
H4C H 0.521676 0.530640 0.197115 0.085 Uiso 1 1 calc R U .
C50 C 0.3185(5) -0.1642(7) 0.2554(4) 0.078(3) Uani 1 1 d . . .
H50A H 0.322743 -0.212587 0.259170 0.093 Uiso 1 1 calc R U .
C62 C 0.5992(5) -0.0682(7) 0.4823(3) 0.080(3) Uani 1 1 d . . .
H62A H 0.612099 -0.060473 0.511664 0.095 Uiso 1 1 calc R U .
C65 C 0.6888(5) -0.0669(9) 0.4977(5) 0.098(5) Uani 1 1 d . . .
H65A H 0.706318 -0.072631 0.482083 0.147 Uiso 1 1 calc R U .
H65B H 0.695870 -0.021079 0.510705 0.147 Uiso 1 1 calc R U .
H65C H 0.700080 -0.102100 0.519847 0.147 Uiso 1 1 calc R U .
C13 C 0.5502(5) 0.5185(8) 0.4883(4) 0.087(4) Uani 1 1 d . . .
H13A H 0.572487 0.518722 0.519141 0.130 Uiso 1 1 calc R U .
H13B H 0.527162 0.557500 0.479943 0.130 Uiso 1 1 calc R U .
H13C H 0.531213 0.475379 0.479692 0.130 Uiso 1 1 calc R U .
C78 C 0.3425(5) 0.3377(7) 0.4167(4) 0.080(3) Uani 1 1 d . . .
H78A H 0.366130 0.375393 0.422945 0.120 Uiso 1 1 calc R U .
H78B H 0.313241 0.344237 0.388417 0.120 Uiso 1 1 calc R U .
H78C H 0.332111 0.337258 0.437797 0.120 Uiso 1 1 calc R U .
C52 C 0.2859(6) -0.1817(9) 0.1754(5) 0.106(5) Uani 1 1 d . . .
H52A H 0.272474 -0.152027 0.150323 0.159 Uiso 1 1 calc R U .
H52B H 0.316121 -0.204608 0.179680 0.159 Uiso 1 1 calc R U .
H52C H 0.261007 -0.216377 0.171267 0.159 Uiso 1 1 calc R U .
C26 C 0.6700(6) 0.6227(8) 0.2105(5) 0.092(4) Uani 1 1 d . . .
H26A H 0.670394 0.671553 0.217450 0.138 Uiso 1 1 calc R U .
H26B H 0.690770 0.615684 0.197898 0.138 Uiso 1 1 calc R U .
H26C H 0.635693 0.608534 0.190342 0.138 Uiso 1 1 calc R U .
O1 O 0.4486(7) 0.7289(7) 0.3589(5) 0.131(4) Uani 1 1 d . . .
N19 N 0.5209(8) 0.7187(7) 0.4287(6) 0.120(5) Uani 1 1 d . . .
C82 C 0.4994(8) 0.7479(9) 0.4501(6) 0.110(5) Uani 1 1 d . . .
H82A H 0.474974 0.783583 0.432267 0.132 Uiso 1 1 calc R U .
H82B H 0.525322 0.769723 0.476615 0.132 Uiso 1 1 calc R U .
C80 C 0.5764(7) 0.6965(11) 0.4544(6) 0.112(5) Uani 1 1 d . . .
H80A H 0.580804 0.666436 0.477897 0.134 Uiso 1 1 calc R U .
H80B H 0.583670 0.668327 0.435739 0.134 Uiso 1 1 calc R U .
C83 C 0.4719(9) 0.6876(13) 0.4606(9) 0.165(11) Uani 1 1 d . . .
H83A H 0.456358 0.707025 0.475769 0.247 Uiso 1 1 calc R U .
H83B H 0.446172 0.666393 0.434156 0.247 Uiso 1 1 calc R U .
H83C H 0.496328 0.652586 0.478335 0.247 Uiso 1 1 calc R U .
Br5 Br 0.90915(9) 0.40328(12) 0.45070(7) 0.1238(7) Uani 1 1 d . . .
C79 C 0.4989(13) 0.7085(11) 0.3856(9) 0.173(12) Uani 1 1 d . . .
H79A H 0.517052 0.688303 0.374012 0.207 Uiso 1 1 calc R U .
C81 C 0.6122(10) 0.7497(11) 0.4719(7) 0.132(7) Uani 1 1 d . . .
H81A H 0.645674 0.729567 0.487306 0.199 Uiso 1 1 calc R U .
H81B H 0.609325 0.779151 0.449042 0.199 Uiso 1 1 calc R U .
H81C H 0.606450 0.777254 0.491341 0.199 Uiso 1 1 calc R U .
Br4 Br 0.5591(5) 0.6910(4) 0.3049(4) 0.151(4) Uani 0.25 1 d . . P
O3 O 0.3025(11) -0.3045(7) 0.1188(7) 0.120(9) Uani 0.5 1 d . . P
H3B H 0.274740 -0.302029 0.094691 0.181 Uiso 0.5 1 d R U P
H3C H 0.326430 -0.287129 0.116291 0.181 Uiso 0.5 1 d R U P

loop_
_atom_site_aniso_label
_atom_site_aniso_U_11
_atom_site_aniso_U_22
_atom_site_aniso_U_33
_atom_site_aniso_U_23
_atom_site_aniso_U_13
_atom_site_aniso_U_12
Br1 0.0374(4) 0.0703(5) 0.0458(4) -0.0074(3) 0.0189(3) -0.0030(3)
Br2 0.0471(5) 0.0769(6) 0.0594(5) -0.0152(4) 0.0347(4) -0.0015(4)
Co3 0.0313(6) 0.0585(7) 0.0318(5) 0.0025(4) 0.0202(4) -0.0025(5)
Co4 0.0305(5) 0.0578(7) 0.0311(5) 0.0004(4) 0.0181(4) 0.0020(5)
Co1 0.0307(6) 0.0595(7) 0.0384(6) -0.0073(5) 0.0209(5) -0.0072(5)
Co2 0.0308(6) 0.0584(7) 0.0383(6) -0.0040(5) 0.0212(5) -0.0015(5)
Br6 0.088(3) 0.122(3) 0.094(3) 0.000 0.053(2) 0.000
N7 0.036(3) 0.061(4) 0.039(3) -0.003(3) 0.023(3) -0.006(3)
N10 0.032(3) 0.057(3) 0.033(3) 0.000(2) 0.021(2) -0.003(2)
N17 0.029(3) 0.052(3) 0.037(3) 0.001(2) 0.019(2) -0.002(2)
N14 0.042(3) 0.058(4) 0.028(3) -0.003(2) 0.023(2) -0.006(3)
N5 0.031(3) 0.060(4) 0.036(3) -0.001(2) 0.021(2) -0.003(2)
N13 0.028(3) 0.069(4) 0.034(3) -0.003(3) 0.019(2) -0.005(3)
N11 0.030(3) 0.058(3) 0.034(3) 0.002(2) 0.021(2) -0.005(2)
N4 0.038(3) 0.052(3) 0.033(3) -0.004(2) 0.021(2) -0.007(2)
N16 0.032(3) 0.056(3) 0.031(3) 0.005(2) 0.019(2) -0.002(2)
N1 0.037(3) 0.059(4) 0.042(3) -0.001(3) 0.025(3) -0.002(3)
N8 0.034(3) 0.063(4) 0.038(3) -0.011(3) 0.021(3) -0.005(3)
N2 0.032(3) 0.059(4) 0.044(3) -0.007(3) 0.024(3) -0.005(3)
N18 0.034(3) 0.065(4) 0.041(3) 0.010(3) 0.023(2) -0.002(3)
N15 0.039(3) 0.070(4) 0.037(3) 0.001(3) 0.027(3) -0.004(3)
N3 0.035(3) 0.060(4) 0.056(4) -0.018(3) 0.026(3) -0.011(3)
N9 0.030(3) 0.067(4) 0.039(3) -0.011(3) 0.019(2) -0.010(3)
N6 0.033(3) 0.070(4) 0.045(3) -0.006(3) 0.021(3) -0.012(3)
N12 0.038(3) 0.068(4) 0.035(3) 0.002(3) 0.022(2) -0.004(3)
C67 0.032(3) 0.063(4) 0.033(3) -0.005(3) 0.019(3) -0.004(3)
C55 0.036(3) 0.050(4) 0.038(3) -0.002(3) 0.020(3) -0.003(3)
C28 0.031(3) 0.062(4) 0.037(3) -0.011(3) 0.021(3) -0.006(3)
C68 0.033(3) 0.062(4) 0.024(3) -0.001(3) 0.018(3) -0.007(3)
C30 0.035(4) 0.062(4) 0.038(3) -0.007(3) 0.018(3) -0.010(3)
C16 0.027(3) 0.066(4) 0.035(3) -0.002(3) 0.020(3) -0.004(3)
C54 0.037(3) 0.058(4) 0.038(3) 0.003(3) 0.025(3) -0.002(3)
C41 0.033(3) 0.069(5) 0.036(3) -0.001(3) 0.023(3) -0.001(3)
C40 0.031(3) 0.063(4) 0.035(3) -0.008(3) 0.019(3) 0.001(3)
C53 0.026(3) 0.060(4) 0.026(3) -0.001(3) 0.014(2) -0.002(3)
C15 0.033(3) 0.070(5) 0.038(3) -0.004(3) 0.026(3) -0.003(3)
C66 0.026(3) 0.060(4) 0.031(3) -0.002(3) 0.021(2) -0.003(3)
C2 0.037(4) 0.052(4) 0.054(4) -0.005(3) 0.022(3) -0.001(3)
C1 0.032(3) 0.059(4) 0.041(3) -0.004(3) 0.024(3) -0.005(3)
C3 0.036(4) 0.059(4) 0.052(4) -0.005(3) 0.029(3) -0.006(3)
C14 0.032(3) 0.057(4) 0.040(3) -0.004(3) 0.022(3) -0.003(3)
C56 0.047(4) 0.059(5) 0.042(4) -0.001(3) 0.020(3) 0.000(3)
C18 0.031(3) 0.063(4) 0.039(3) -0.002(3) 0.021(3) -0.005(3)
C27 0.025(3) 0.060(4) 0.043(3) -0.004(3) 0.022(3) 0.000(3)
C58 0.049(4) 0.059(4) 0.045(4) 0.012(3) 0.027(3) 0.001(3)
C70 0.037(4) 0.068(5) 0.035(3) 0.002(3) 0.023(3) -0.004(3)
C47 0.036(4) 0.073(5) 0.056(5) 0.000(4) 0.026(3) -0.004(4)
C72 0.051(4) 0.086(6) 0.037(4) -0.006(4) 0.033(3) -0.004(4)
C44 0.032(3) 0.073(5) 0.042(4) 0.003(3) 0.024(3) -0.004(3)
C5 0.041(4) 0.058(4) 0.058(5) -0.009(4) 0.029(4) -0.007(3)
C60 0.045(4) 0.062(5) 0.048(4) 0.015(4) 0.023(3) 0.003(3)
C35 0.051(5) 0.074(6) 0.043(4) -0.007(4) 0.023(4) -0.012(4)
C19 0.034(4) 0.066(5) 0.061(5) -0.007(4) 0.027(3) -0.013(3)
C42 0.029(3) 0.072(5) 0.034(3) -0.008(3) 0.019(3) -0.003(3)
C21 0.041(4) 0.064(5) 0.063(5) -0.005(4) 0.033(4) -0.004(3)
C45 0.039(4) 0.063(5) 0.058(4) 0.006(4) 0.033(3) -0.011(3)
C33 0.036(4) 0.076(5) 0.037(3) -0.012(3) 0.020(3) -0.008(3)
C46 0.035(4) 0.069(5) 0.065(5) 0.003(4) 0.029(4) -0.010(3)
C36 0.042(4) 0.078(6) 0.043(4) -0.005(4) 0.015(3) 0.008(4)
C57 0.038(4) 0.059(4) 0.045(4) 0.006(3) 0.023(3) 0.000(3)
C31 0.033(4) 0.074(5) 0.037(3) -0.010(3) 0.021(3) -0.010(3)
C59 0.046(4) 0.072(5) 0.047(4) 0.009(4) 0.023(4) -0.012(4)
C20 0.033(4) 0.067(5) 0.062(5) -0.008(4) 0.028(4) -0.009(3)
C48 0.051(5) 0.088(7) 0.059(5) -0.005(5) 0.031(4) -0.008(5)
C17 0.044(4) 0.068(5) 0.046(4) -0.006(3) 0.030(3) 0.001(3)
C38 0.031(3) 0.079(5) 0.042(4) -0.010(4) 0.019(3) -0.015(3)
C34 0.041(4) 0.073(5) 0.033(3) -0.006(3) 0.019(3) -0.013(3)
C22 0.043(4) 0.084(6) 0.064(5) 0.005(4) 0.034(4) 0.000(4)
C32 0.037(4) 0.078(5) 0.033(3) -0.012(3) 0.020(3) -0.015(3)
C29 0.042(4) 0.084(6) 0.043(4) -0.007(4) 0.029(3) -0.011(4)
C23 0.045(5) 0.072(6) 0.084(7) 0.006(5) 0.040(5) -0.001(4)
C69 0.035(4) 0.086(6) 0.038(4) -0.009(4) 0.016(3) -0.018(4)
C6 0.043(4) 0.072(5) 0.049(4) -0.020(4) 0.022(3) -0.006(4)
C43 0.043(4) 0.069(5) 0.054(4) -0.003(4) 0.030(4) 0.003(4)
C7 0.042(4) 0.071(5) 0.062(5) -0.026(4) 0.029(4) -0.015(4)
C73 0.042(4) 0.083(6) 0.038(3) -0.003(4) 0.024(3) -0.004(4)
C71 0.043(4) 0.083(6) 0.037(3) 0.007(3) 0.031(3) -0.004(4)
C8 0.059(5) 0.069(6) 0.062(5) -0.018(4) 0.035(4) 0.002(4)
C9 0.071(6) 0.072(6) 0.072(6) -0.025(5) 0.048(5) -0.008(5)
C64 0.044(5) 0.075(6) 0.062(5) 0.013(4) 0.025(4) -0.009(4)
C12 0.044(4) 0.086(6) 0.062(5) -0.019(5) 0.033(4) -0.006(4)
C37 0.035(4) 0.071(5) 0.051(4) -0.007(4) 0.023(3) -0.004(3)
C77 0.052(5) 0.099(7) 0.059(5) -0.017(5) 0.041(4) -0.013(5)
C74 0.050(5) 0.090(6) 0.050(4) -0.010(4) 0.035(4) -0.005(4)
C51 0.052(5) 0.081(7) 0.099(8) -0.026(6) 0.043(6) -0.027(5)
C75 0.056(5) 0.100(8) 0.061(5) -0.015(5) 0.042(5) -0.006(5)
C63 0.051(5) 0.092(7) 0.061(5) 0.014(5) 0.018(4) -0.015(5)
C61 0.068(6) 0.094(7) 0.041(4) 0.015(4) 0.027(4) 0.002(5)
C39 0.056(5) 0.078(6) 0.061(5) -0.004(5) 0.027(4) 0.007(5)
C25 0.051(5) 0.068(5) 0.080(6) -0.006(5) 0.044(5) -0.008(4)
C10 0.072(6) 0.069(6) 0.089(7) -0.033(5) 0.055(6) -0.009(5)
C24 0.068(6) 0.068(6) 0.104(8) 0.011(6) 0.064(6) 0.002(5)
C49 0.048(5) 0.077(6) 0.070(6) 0.006(5) 0.031(4) -0.012(4)
C76 0.059(5) 0.081(6) 0.077(6) -0.020(5) 0.050(5) -0.011(5)
C11 0.057(6) 0.078(6) 0.098(8) -0.032(6) 0.053(6) -0.011(5)
C4 0.051(5) 0.053(5) 0.066(5) 0.001(4) 0.030(4) 0.001(4)
C50 0.071(7) 0.071(6) 0.090(8) -0.012(6) 0.040(6) -0.022(5)
C62 0.079(7) 0.096(8) 0.041(5) 0.015(5) 0.014(5) -0.011(6)
C65 0.052(6) 0.123(11) 0.087(8) 0.030(8) 0.012(6) -0.019(6)
C13 0.083(8) 0.112(9) 0.091(8) -0.038(7) 0.063(7) -0.006(7)
C78 0.079(8) 0.086(7) 0.089(8) -0.019(6) 0.053(7) 0.000(6)
C52 0.103(10) 0.128(12) 0.113(11) -0.057(10) 0.074(9) -0.052(9)
C26 0.085(9) 0.094(9) 0.125(11) 0.025(8) 0.075(9) 0.011(7)
O1 0.151(12) 0.122(10) 0.123(10) -0.011(8) 0.071(10) -0.014(9)
N19 0.155(15) 0.088(8) 0.146(14) 0.005(8) 0.098(13) 0.018(8)
C82 0.143(15) 0.091(9) 0.118(12) 0.019(9) 0.083(12) 0.004(10)
C80 0.101(12) 0.121(13) 0.113(12) 0.021(10) 0.053(10) 0.010(10)
C83 0.150(19) 0.18(2) 0.23(3) 0.11(2) 0.14(2) 0.080(17)
Br5 0.1486(18) 0.1314(14) 0.1308(15) -0.0062(11) 0.0998(14) -0.0284(13)
C79 0.20(3) 0.093(12) 0.132(19) -0.020(12) 0.016(18) -0.023(15)
C81 0.18(2) 0.115(13) 0.121(14) 0.004(11) 0.091(15) -0.019(14)
Br4 0.250(11) 0.086(4) 0.206(9) 0.038(5) 0.181(9) 0.072(6)
O3 0.28(3) 0.046(7) 0.150(16) 0.005(9) 0.19(2) 0.020(11)

loop_
_atom_type_symbol
_atom_type_description
_atom_type_scat_dispersion_real
_atom_type_scat_dispersion_imag
_atom_type_scat_source
C C 0.0181 0.0091 'International Tables Vol C Tables 4.2.6.8 and 6.1.1.4'
H H 0.0000 0.0000 'International Tables Vol C Tables 4.2.6.8 and 6.1.1.4'
N N 0.0311 0.0180 'International Tables Vol C Tables 4.2.6.8 and 6.1.1.4'
O O 0.0492 0.0322 'International Tables Vol C Tables 4.2.6.8 and 6.1.1.4'
Co Co -2.3653 3.6143 'International Tables Vol C Tables 4.2.6.8 and 6.1.1.4'
Br Br -0.6763 1.2805 'International Tables Vol C Tables 4.2.6.8 and 6.1.1.4'

loop_
_geom_angle_atom_site_label_1
_geom_angle_atom_site_label_2
_geom_angle_atom_site_label_3
_geom_angle
_geom_angle_site_symmetry_1
_geom_angle_site_symmetry_3
N14 Co3 N17 91.9(2) . .
N14 Co3 N11 92.3(3) . .
N17 Co3 N11 92.0(3) . .
N14 Co3 N12 174.0(3) . .
N17 Co3 N12 91.1(2) . .
N11 Co3 N12 82.4(3) . .
N14 Co3 N15 82.3(2) . .
N17 Co3 N15 173.5(3) . .
N11 Co3 N15 91.0(3) . .
N12 Co3 N15 95.0(3) . .
N14 Co3 N18 90.6(3) . .
N17 Co3 N18 81.8(3) . .
N11 Co3 N18 173.2(3) . .
N12 Co3 N18 95.0(3) . .
N15 Co3 N18 95.4(3) . .
N16 Co4 N13 105.8(2) . 2_655
N16 Co4 N4 105.2(2) . 2_655
N13 Co4 N4 106.0(3) 2_655 2_655
N16 Co4 Br1 112.20(18) . .
N13 Co4 Br1 113.2(2) 2_655 .
N4 Co4 Br1 113.66(18) 2_655 .
N2 Co1 N5 91.7(3) . .
N2 Co1 N8 92.2(3) . .
N5 Co1 N8 91.8(3) . .
N2 Co1 N6 90.4(3) . .
N5 Co1 N6 82.6(3) . .
N8 Co1 N6 173.9(3) . .
N2 Co1 N3 82.6(3) . .
N5 Co1 N3 173.7(3) . .
N8 Co1 N3 91.2(3) . .
N6 Co1 N3 94.7(3) . .
N2 Co1 N9 174.1(3) . .
N5 Co1 N9 90.5(3) . .
N8 Co1 N9 82.3(3) . .
N6 Co1 N9 95.3(3) . .
N3 Co1 N9 95.5(3) . .
N7 Co2 N1 105.6(2) . 2_655
N7 Co2 N10 104.1(3) . .
N1 Co2 N10 107.1(3) 2_655 .
N7 Co2 Br2 113.25(19) . .
N1 Co2 Br2 113.0(2) 2_655 .
N10 Co2 Br2 113.01(16) . .
C27 N7 C28 106.0(6) . .
C27 N7 Co2 122.6(5) . .
C28 N7 Co2 131.0(5) . .
C40 N10 C41 106.3(6) . .
C40 N10 Co2 122.2(5) . .
C41 N10 Co2 130.8(5) . .
C53 N17 C54 107.1(6) . .
C53 N17 Co3 138.8(5) . .
C54 N17 Co3 114.1(5) . .
C66 N14 C67 106.7(6) . .
C66 N14 Co3 139.1(5) . .
C67 N14 Co3 114.1(4) . .
C14 N5 C15 106.3(6) . .
C14 N5 Co1 140.0(5) . .
C15 N5 Co1 113.7(5) . .
C66 N13 C68 106.9(5) . .
C66 N13 Co4 122.2(4) . 2_655
C68 N13 Co4 130.6(5) . 2_655
C40 N11 C42 105.6(6) . .
C40 N11 Co3 139.4(5) . .
C42 N11 Co3 115.0(5) . .
C14 N4 C16 105.9(6) . .
C14 N4 Co4 121.9(5) . 2_655
C16 N4 Co4 131.8(5) . 2_655
C53 N16 C55 107.0(6) . .
C53 N16 Co4 121.3(5) . .
C55 N16 Co4 131.2(5) . .
C1 N1 C2 107.1(6) . .
C1 N1 Co2 120.6(5) . 2_655
C2 N1 Co2 132.2(6) . 2_655
C27 N8 C30 107.1(6) . .
C27 N8 Co1 139.0(5) . .
C30 N8 Co1 113.7(5) . .
C1 N2 C3 106.0(7) . .
C1 N2 Co1 139.4(6) . .
C3 N2 Co1 114.5(5) . .
C57 N18 C58 120.0(7) . .
C57 N18 Co3 113.8(5) . .
C58 N18 Co3 126.1(6) . .
C70 N15 C71 118.3(6) . .
C70 N15 Co3 114.3(5) . .
C71 N15 Co3 127.3(5) . .
C5 N3 C6 118.2(8) . .
C5 N3 Co1 113.8(6) . .
C6 N3 Co1 127.9(6) . .
C31 N9 C32 119.0(6) . .
C31 N9 Co1 113.1(5) . .
C32 N9 Co1 127.7(5) . .
C18 N6 C19 119.2(7) . .
C18 N6 Co1 114.2(5) . .
C19 N6 Co1 126.5(6) . .
C44 N12 C45 119.7(6) . .
C44 N12 Co3 113.2(5) . .
C45 N12 Co3 127.0(5) . .
N14 C67 C68 107.9(6) . .
N14 C67 C70 114.2(6) . .
C68 C67 C70 137.8(7) . .
N16 C55 C54 107.6(7) . .
N16 C55 C56 123.7(6) . .
C54 C55 C56 128.7(7) . .
C30 C28 N7 107.3(6) . .
C30 C28 C29 130.5(7) . .
N7 C28 C29 122.1(6) . .
N13 C68 C67 107.6(6) . .
N13 C68 C69 123.1(6) . .
C67 C68 C69 129.2(6) . .
N8 C30 C28 108.1(7) . .
N8 C30 C31 114.1(7) . .
C28 C30 C31 137.6(7) . .
C15 C16 N4 106.8(6) . .
C15 C16 C17 130.2(7) . .
N4 C16 C17 123.0(7) . .
C55 C54 N17 107.7(7) . .
C55 C54 C57 138.3(8) . .
N17 C54 C57 113.7(6) . .
C42 C41 N10 106.5(6) . .
C42 C41 C43 130.9(7) . .
N10 C41 C43 122.6(8) . .
N11 C40 N10 111.8(6) . .
N11 C40 H40A 124.1 . .
N10 C40 H40A 124.1 . .
N17 C53 N16 110.6(7) . .
N17 C53 H53A 124.7 . .
N16 C53 H53A 124.7 . .
C16 C15 N5 108.4(6) . .
C16 C15 C18 138.3(7) . .
N5 C15 C18 112.9(7) . .
N14 C66 N13 111.0(6) . .
N14 C66 H66A 124.5 . .
N13 C66 H66A 124.5 . .
N1 C2 C3 106.3(7) . .
N1 C2 C4 122.9(8) . .
C3 C2 C4 130.7(8) . .
N2 C1 N1 111.3(7) . .
N2 C1 H1A 124.4 . .
N1 C1 H1A 124.4 . .
N2 C3 C2 109.2(7) . .
N2 C3 C5 113.6(7) . .
C2 C3 C5 137.1(8) . .
N5 C14 N4 112.6(6) . .
N5 C14 H14A 123.7 . .
N4 C14 H14A 123.7 . .
C55 C56 H56A 109.5 . .
C55 C56 H56B 109.5 . .
H56A C56 H56B 109.5 . .
C55 C56 H56C 109.5 . .
H56A C56 H56C 109.5 . .
H56B C56 H56C 109.5 . .
N6 C18 C15 116.3(6) . .
N6 C18 H18A 121.8 . .
C15 C18 H18A 121.8 . .
N8 C27 N7 111.5(7) . .
N8 C27 H27A 124.3 . .
N7 C27 H27A 124.3 . .
N18 C58 C60 113.7(6) . .
N18 C58 H58A 108.8 . .
C60 C58 H58A 108.8 . .
N18 C58 H58B 108.8 . .
C60 C58 H58B 108.8 . .
H58A C58 H58B 107.7 . .
N15 C70 C67 115.1(6) . .
N15 C70 H70A 122.5 . .
C67 C70 H70A 122.5 . .
C48 C47 C46 120.9(10) . .
C48 C47 H47A 119.5 . .
C46 C47 H47A 119.5 . .
C73 C72 C77 118.8(9) . .
C73 C72 C71 121.6(8) . .
C77 C72 C71 119.5(8) . .
N12 C44 C42 116.9(7) . .
N12 C44 H44A 121.6 . .
C42 C44 H44A 121.6 . .
N3 C5 C3 115.3(8) . .
N3 C5 H5A 122.4 . .
C3 C5 H5A 122.4 . .
C61 C60 C59 118.0(9) . .
C61 C60 C58 120.4(8) . .
C59 C60 C58 121.6(8) . .
C34 C35 C36 121.7(9) . .
C34 C35 H35A 119.1 . .
C36 C35 H35A 119.1 . .
N6 C19 C20 112.4(7) . .
N6 C19 H19A 109.1 . .
C20 C19 H19A 109.1 . .
N6 C19 H19B 109.1 . .
C20 C19 H19B 109.1 . .
H19A C19 H19B 107.9 . .
C41 C42 N11 109.8(7) . .
C41 C42 C44 137.6(7) . .
N11 C42 C44 112.5(7) . .
C22 C21 C20 120.7(9) . .
C22 C21 H21A 119.6 . .
C20 C21 H21A 119.6 . .
N12 C45 C46 113.8(6) . .
N12 C45 H45A 108.8 . .
C46 C45 H45A 108.8 . .
N12 C45 H45B 108.8 . .
C46 C45 H45B 108.8 . .
H45A C45 H45B 107.7 . .
C38 C33 C34 117.6(8) . .
C38 C33 C32 120.7(8) . .
C34 C33 C32 121.6(7) . .
C49 C46 C47 119.2(10) . .
C49 C46 C45 119.4(9) . .
C47 C46 C45 121.4(9) . .
C37 C36 C35 117.7(9) . .
C37 C36 C39 119.6(8) . .
C35 C36 C39 122.6(10) . .
N18 C57 C54 116.4(8) . .
N18 C57 H57A 121.8 . .
C54 C57 H57A 121.8 . .
N9 C31 C30 116.7(7) . .
N9 C31 H31A 121.7 . .
C30 C31 H31A 121.7 . .
C64 C59 C60 121.0(8) . .
C64 C59 H59A 119.5 . .
C60 C59 H59A 119.5 . .
C25 C20 C21 118.8(9) . .
C25 C20 C19 120.4(8) . .
C21 C20 C19 120.8(8) . .
C47 C48 C51 120.7(10) . .
C47 C48 H48A 119.6 . .
C51 C48 H48A 119.6 . .
C16 C17 H17A 109.5 . .
C16 C17 H17B 109.5 . .
H17A C17 H17B 109.5 . .
C16 C17 H17C 109.5 . .
H17A C17 H17C 109.5 . .
H17B C17 H17C 109.5 . .
C33 C38 C37 122.3(8) . .
C33 C38 H38A 118.8 . .
C37 C38 H38A 118.8 . .
C33 C34 C35 120.6(8) . .
C33 C34 H34A 119.7 . .
C35 C34 H34A 119.7 . .
C23 C22 C21 120.3(10) . .
C23 C22 H22A 119.8 . .
C21 C22 H22A 119.8 . .
N9 C32 C33 112.9(6) . .
N9 C32 H32A 109.0 . .
C33 C32 H32A 109.0 . .
N9 C32 H32B 109.0 . .
C33 C32 H32B 109.0 . .
H32A C32 H32B 107.8 . .
C28 C29 H29A 109.5 . .
C28 C29 H29B 109.5 . .
H29A C29 H29B 109.5 . .
C28 C29 H29C 109.5 . .
H29A C29 H29C 109.5 . .
H29B C29 H29C 109.5 . .
C22 C23 C24 118.9(10) . .
C22 C23 C26 120.1(11) . .
C24 C23 C26 121.1(11) . .
C68 C69 H69A 109.5 . .
C68 C69 H69B 109.5 . .
H69A C69 H69B 109.5 . .
C68 C69 H69C 109.5 . .
H69A C69 H69C 109.5 . .
H69B C69 H69C 109.5 . .
N3 C6 C7 113.8(7) . .
N3 C6 H6A 108.8 . .
C7 C6 H6A 108.8 . .
N3 C6 H6B 108.8 . .
C7 C6 H6B 108.8 . .
H6A C6 H6B 107.7 . .
C41 C43 H43A 109.5 . .
C41 C43 H43B 109.5 . .
H43A C43 H43B 109.5 . .
C41 C43 H43C 109.5 . .
H43A C43 H43C 109.5 . .
H43B C43 H43C 109.5 . .
C8 C7 C12 117.7(8) . .
C8 C7 C6 120.9(8) . .
C12 C7 C6 121.4(8) . .
C72 C73 C74 120.5(9) . .
C72 C73 H73A 119.8 . .
C74 C73 H73A 119.8 . .
N15 C71 C72 112.9(6) . .
N15 C71 H71A 109.0 . .
C72 C71 H71A 109.0 . .
N15 C71 H71B 109.0 . .
C72 C71 H71B 109.0 . .
H71A C71 H71B 107.8 . .
C7 C8 C9 121.4(10) . .
C7 C8 H8A 119.3 . .
C9 C8 H8A 119.3 . .
C10 C9 C8 120.5(10) . .
C10 C9 H9A 119.7 . .
C8 C9 H9A 119.7 . .
C59 C64 C63 119.8(9) . .
C59 C64 H64A 120.1 . .
C63 C64 H64A 120.1 . .
C7 C12 C11 120.1(10) . .
C7 C12 H12A 120.0 . .
C11 C12 H12A 120.0 . .
C36 C37 C38 120.0(7) . .
C36 C37 H37A 120.0 . .
C38 C37 H37A 120.0 . .
C72 C77 C76 121.5(9) . .
C72 C77 H77A 119.3 . .
C76 C77 H77A 119.3 . .
C73 C74 C75 122.4(8) . .
C73 C74 H74A 118.8 . .
C75 C74 H74A 118.8 . .
C50 C51 C48 116.5(11) . .
C50 C51 C52 123.7(13) . .
C48 C51 C52 119.8(13) . .
C74 C75 C76 116.1(10) . .
C74 C75 C78 123.3(9) . .
C76 C75 C78 120.6(10) . .
C62 C63 C64 118.5(9) . .
C62 C63 C65 119.9(12) . .
C64 C63 C65 121.6(12) . .
C62 C61 C60 121.6(10) . .
C62 C61 H61A 119.2 . .
C60 C61 H61A 119.2 . .
C36 C39 H39A 109.5 . .
C36 C39 H39B 109.5 . .
H39A C39 H39B 109.5 . .
C36 C39 H39C 109.5 . .
H39A C39 H39C 109.5 . .
H39B C39 H39C 109.5 . .
C24 C25 C20 120.7(10) . .
C24 C25 H25A 119.7 . .
C20 C25 H25A 119.7 . .
C11 C10 C9 120.2(10) . .
C11 C10 C13 118.4(10) . .
C9 C10 C13 121.4(11) . .
C25 C24 C23 120.5(10) . .
C25 C24 H24A 119.7 . .
C23 C24 H24A 119.7 . .
C50 C49 C46 119.7(11) . .
C50 C49 H49A 120.1 . .
C46 C49 H49A 120.1 . .
C77 C76 C75 120.6(10) . .
C77 C76 H76A 119.7 . .
C75 C76 H76A 119.7 . .
C10 C11 C12 120.1(10) . .
C10 C11 H11A 119.9 . .
C12 C11 H11A 119.9 . .
C2 C4 H4A 109.5 . .
C2 C4 H4B 109.5 . .
H4A C4 H4B 109.5 . .
C2 C4 H4C 109.5 . .
H4A C4 H4C 109.5 . .
H4B C4 H4C 109.5 . .
C49 C50 C51 122.8(11) . .
C49 C50 H50A 118.6 . .
C51 C50 H50A 118.6 . .
C61 C62 C63 121.2(10) . .
C61 C62 H62A 119.4 . .
C63 C62 H62A 119.4 . .
C63 C65 H65A 109.5 . .
C63 C65 H65B 109.5 . .
H65A C65 H65B 109.5 . .
C63 C65 H65C 109.5 . .
H65A C65 H65C 109.5 . .
H65B C65 H65C 109.5 . .
C10 C13 H13A 109.5 . .
C10 C13 H13B 109.5 . .
H13A C13 H13B 109.5 . .
C10 C13 H13C 109.5 . .
H13A C13 H13C 109.5 . .
H13B C13 H13C 109.5 . .
C75 C78 H78A 109.5 . .
C75 C78 H78B 109.5 . .
H78A C78 H78B 109.5 . .
C75 C78 H78C 109.5 . .
H78A C78 H78C 109.5 . .
H78B C78 H78C 109.5 . .
C51 C52 H52A 109.5 . .
C51 C52 H52B 109.5 . .
H52A C52 H52B 109.5 . .
C51 C52 H52C 109.5 . .
H52A C52 H52C 109.5 . .
H52B C52 H52C 109.5 . .
C23 C26 H26A 109.5 . .
C23 C26 H26B 109.5 . .
H26A C26 H26B 109.5 . .
C23 C26 H26C 109.5 . .
H26A C26 H26C 109.5 . .
H26B C26 H26C 109.5 . .
C79 N19 C82 127(2) . .
C79 N19 C80 114(2) . .
C82 N19 C80 118.7(18) . .
N19 C82 C83 108.1(16) . .
N19 C82 H82A 110.1 . .
C83 C82 H82A 110.1 . .
N19 C82 H82B 110.1 . .
C83 C82 H82B 110.1 . .
H82A C82 H82B 108.4 . .
C81 C80 N19 116.8(18) . .
C81 C80 H80A 108.1 . .
N19 C80 H80A 108.1 . .
C81 C80 H80B 108.1 . .
N19 C80 H80B 108.1 . .
H80A C80 H80B 107.3 . .
C82 C83 H83A 109.5 . .
C82 C83 H83B 109.5 . .
H83A C83 H83B 109.5 . .
C82 C83 H83C 109.5 . .
H83A C83 H83C 109.5 . .
H83B C83 H83C 109.5 . .
N19 C79 O1 119(3) . .
N19 C79 H79A 120.7 . .
O1 C79 H79A 120.7 . .
C80 C81 H81A 109.5 . .
C80 C81 H81B 109.5 . .
H81A C81 H81B 109.5 . .
C80 C81 H81C 109.5 . .
H81A C81 H81C 109.5 . .
H81B C81 H81C 109.5 . .
H3B O3 H3C 109.5 . .

loop_
_geom_bond_atom_site_label_1
_geom_bond_atom_site_label_2
_geom_bond_distance
_geom_bond_site_symmetry_2
Br1 Co4 2.4029(14) .
Br2 Co2 2.3841(14) .
Co3 N14 1.892(6) .
Co3 N17 1.900(6) .
Co3 N11 1.910(7) .
Co3 N12 1.964(7) .
Co3 N15 1.969(6) .
Co3 N18 1.984(7) .
Co4 N16 1.998(6) .
Co4 N13 2.004(6) 2_655
Co4 N4 2.013(6) 2_655
Co1 N2 1.888(7) .
Co1 N5 1.915(7) .
Co1 N8 1.922(6) .
Co1 N6 1.961(6) .
Co1 N3 1.966(7) .
Co1 N9 1.974(6) .
Co2 N7 2.009(6) .
Co2 N1 2.009(6) 2_655
Co2 N10 2.010(6) .
N7 C27 1.352(9) .
N7 C28 1.369(10) .
N10 C40 1.355(10) .
N10 C41 1.388(9) .
N17 C53 1.327(9) .
N17 C54 1.386(11) .
N14 C66 1.351(8) .
N14 C67 1.375(9) .
N5 C14 1.294(10) .
N5 C15 1.386(9) .
N13 C66 1.349(9) .
N13 C68 1.376(8) .
N11 C40 1.325(10) .
N11 C42 1.379(9) .
N4 C14 1.355(10) .
N4 C16 1.379(9) .
N16 C53 1.362(9) .
N16 C55 1.368(10) .
N1 C1 1.363(10) .
N1 C2 1.372(11) .
N8 C27 1.315(9) .
N8 C30 1.358(10) .
N2 C1 1.332(10) .
N2 C3 1.376(11) .
N18 C57 1.290(11) .
N18 C58 1.473(10) .
N15 C70 1.295(10) .
N15 C71 1.478(8) .
N3 C5 1.307(12) .
N3 C6 1.471(10) .
N9 C31 1.296(9) .
N9 C32 1.463(10) .
N6 C18 1.292(11) .
N6 C19 1.471(10) .
N12 C44 1.317(11) .
N12 C45 1.473(10) .
C67 C68 1.385(9) .
C67 C70 1.426(9) .
C55 C54 1.376(10) .
C55 C56 1.493(11) .
C28 C30 1.374(10) .
C28 C29 1.506(10) .
C68 C69 1.502(10) .
C30 C31 1.425(10) .
C16 C15 1.368(12) .
C16 C17 1.494(10) .
C54 C57 1.409(11) .
C41 C42 1.357(13) .
C41 C43 1.482(11) .
C40 H40A 0.9300 .
C53 H53A 0.9300 .
C15 C18 1.443(11) .
C66 H66A 0.9300 .
C2 C3 1.385(12) .
C2 C4 1.480(13) .
C1 H1A 0.9300 .
C3 C5 1.433(12) .
C14 H14A 0.9300 .
C56 H56A 0.9600 .
C56 H56B 0.9600 .
C56 H56C 0.9600 .
C18 H18A 0.9300 .
C27 H27A 0.9300 .
C58 C60 1.498(12) .
C58 H58A 0.9700 .
C58 H58B 0.9700 .
C70 H70A 0.9300 .
C47 C48 1.370(14) .
C47 C46 1.394(13) .
C47 H47A 0.9300 .
C72 C73 1.382(12) .
C72 C77 1.377(14) .
C72 C71 1.520(13) .
C44 C42 1.426(11) .
C44 H44A 0.9300 .
C5 H5A 0.9300 .
C60 C61 1.378(13) .
C60 C59 1.399(12) .
C35 C34 1.391(14) .
C35 C36 1.387(13) .
C35 H35A 0.9300 .
C19 C20 1.501(13) .
C19 H19A 0.9700 .
C19 H19B 0.9700 .
C21 C22 1.407(14) .
C21 C20 1.399(13) .
C21 H21A 0.9300 .
C45 C46 1.503(13) .
C45 H45A 0.9700 .
C45 H45B 0.9700 .
C33 C38 1.378(11) .
C33 C34 1.398(13) .
C33 C32 1.505(13) .
C46 C49 1.354(15) .
C36 C37 1.405(14) .
C36 C39 1.495(14) .
C57 H57A 0.9300 .
C31 H31A 0.9300 .
C59 C64 1.397(12) .
C59 H59A 0.9300 .
C20 C25 1.407(14) .
C48 C51 1.422(17) .
C48 H48A 0.9300 .
C17 H17A 0.9600 .
C17 H17B 0.9600 .
C17 H17C 0.9600 .
C38 C37 1.393(13) .
C38 H38A 0.9300 .
C34 H34A 0.9300 .
C22 C23 1.405(15) .
C22 H22A 0.9300 .
C32 H32A 0.9700 .
C32 H32B 0.9700 .
C29 H29A 0.9600 .
C29 H29B 0.9600 .
C29 H29C 0.9600 .
C23 C24 1.407(17) .
C23 C26 1.503(18) .
C69 H69A 0.9600 .
C69 H69B 0.9600 .
C69 H69C 0.9600 .
C6 C7 1.507(12) .
C6 H6A 0.9700 .
C6 H6B 0.9700 .
C43 H43A 0.9600 .
C43 H43B 0.9600 .
C43 H43C 0.9600 .
C7 C8 1.388(14) .
C7 C12 1.403(12) .
C73 C74 1.393(14) .
C73 H73A 0.9300 .
C71 H71A 0.9700 .
C71 H71B 0.9700 .
C8 C9 1.381(13) .
C8 H8A 0.9300 .
C9 C10 1.375(16) .
C9 H9A 0.9300 .
C64 C63 1.402(16) .
C64 H64A 0.9300 .
C12 C11 1.418(13) .
C12 H12A 0.9300 .
C37 H37A 0.9300 .
C77 C76 1.408(16) .
C77 H77A 0.9300 .
C74 C75 1.409(16) .
C74 H74A 0.9300 .
C51 C50 1.364(19) .
C51 C52 1.517(18) .
C75 C76 1.415(13) .
C75 C78 1.462(17) .
C63 C62 1.382(18) .
C63 C65 1.505(15) .
C61 C62 1.377(16) .
C61 H61A 0.9300 .
C39 H39A 0.9600 .
C39 H39B 0.9600 .
C39 H39C 0.9600 .
C25 C24 1.398(16) .
C25 H25A 0.9300 .
C10 C11 1.358(18) .
C10 C13 1.542(15) .
C24 H24A 0.9300 .
C49 C50 1.402(17) .
C49 H49A 0.9300 .
C76 H76A 0.9300 .
C11 H11A 0.9300 .
C4 H4A 0.9600 .
C4 H4B 0.9600 .
C4 H4C 0.9600 .
C50 H50A 0.9300 .
C62 H62A 0.9300 .
C65 H65A 0.9600 .
C65 H65B 0.9600 .
C65 H65C 0.9600 .
C13 H13A 0.9600 .
C13 H13B 0.9600 .
C13 H13C 0.9600 .
C78 H78A 0.9600 .
C78 H78B 0.9600 .
C78 H78C 0.9600 .
C52 H52A 0.9600 .
C52 H52B 0.9600 .
C52 H52C 0.9600 .
C26 H26A 0.9600 .
C26 H26B 0.9600 .
C26 H26C 0.9600 .
O1 C79 1.39(3) .
N19 C79 1.35(3) .
N19 C82 1.36(2) .
N19 C80 1.52(2) .
C82 C83 1.58(3) .
C82 H82A 0.9700 .
C82 H82B 0.9700 .
C80 C81 1.38(3) .
C80 H80A 0.9700 .
C80 H80B 0.9700 .
C83 H83A 0.9600 .
C83 H83B 0.9600 .
C83 H83C 0.9600 .
C79 H79A 0.9300 .
C81 H81A 0.9600 .
C81 H81B 0.9600 .
C81 H81C 0.9600 .
O3 H3B 0.8501 .
O3 H3C 0.8498 .
